data_7017611
loop_
_publ_author_name
'Coyle, Laura'
'Middleton, Paul S.'
'Murphy, Christopher J.'
'Clegg, William'
'Harrington, Ross W.'
'Errington, R. John'

_publ_section_title
;
 Protonolysis of [((i)PrO)TiMo5O18]3-: access to a family of TiMo5
 Lindqvist type polyoxometalates.
;
_journal_issue 3
_journal_name_full 'Dalton transactions (Cambridge, England : 2003)'
_journal_page_first 971
_journal_page_last 981
_journal_paper_doi 10.1039/c1dt11256b
_journal_volume 41
_journal_year 2012
_chemical_formula_moiety '3 C16 H36 N +,C7 H7 Mo5 O19 Ti 3-'
_chemical_formula_sum 'C55 H115 Mo5 N3 O19 Ti'
_chemical_formula_weight 1650.10
_chemical_name_systematic
;
?
;
_space_group_IT_number 62
_symmetry_cell_setting orthorhombic
_symmetry_space_group_name_Hall '-P 2ac 2n'
_symmetry_space_group_name_H-M 'P n m a'
_atom_sites_solution_hydrogens geom
_atom_sites_solution_primary direct
_atom_sites_solution_secondary difmap
_audit_creation_method SHELXL-97
_cell_angle_alpha 90.00
_cell_angle_beta 90.00
_cell_angle_gamma 90.00
_cell_formula_units_Z 4
_cell_length_a 23.8573(14)
_cell_length_b 16.9901(10)
_cell_length_c 17.3090(10)
_cell_measurement_reflns_used 20087
_cell_measurement_temperature 160(2)
_cell_measurement_theta_max 28.25
_cell_measurement_theta_min 2.39
_cell_volume 7016.0(7)
_computing_cell_refinement 'Bruker SAINT'
_computing_data_collection 'Bruker SMART'
_computing_data_reduction 'Bruker SAINT'
_computing_molecular_graphics 'Bruker SHELXTL'
_computing_publication_material 'Bruker SHELXTL and local programs'
_computing_structure_refinement 'Bruker SHELXTL'
_computing_structure_solution 'Bruker SHELXTL'
_diffrn_ambient_temperature 160(2)
_diffrn_measured_fraction_theta_full 0.995
_diffrn_measured_fraction_theta_max 0.928
_diffrn_measurement_device_type 'Bruker SMART 1K CCD diffractometer'
_diffrn_measurement_method 'thin-slice \w scans'
_diffrn_radiation_monochromator graphite
_diffrn_radiation_source 'sealed tube'
_diffrn_radiation_type MoK\a
_diffrn_radiation_wavelength 0.71073
_diffrn_reflns_av_R_equivalents 0.0513
_diffrn_reflns_av_sigmaI/netI 0.0394
_diffrn_reflns_limit_h_max 30
_diffrn_reflns_limit_h_min -30
_diffrn_reflns_limit_k_max 21
_diffrn_reflns_limit_k_min -21
_diffrn_reflns_limit_l_max 21
_diffrn_reflns_limit_l_min -22
_diffrn_reflns_number 50872
_diffrn_reflns_theta_full 26.00
_diffrn_reflns_theta_max 28.25
_diffrn_reflns_theta_min 1.68
_exptl_absorpt_coefficient_mu 1.040
_exptl_absorpt_correction_T_max 0.820
_exptl_absorpt_correction_T_min 0.625
_exptl_absorpt_correction_type multi-scan
_exptl_absorpt_process_details SADABS
_exptl_crystal_colour 'pale yellow'
_exptl_crystal_density_diffrn 1.562
_exptl_crystal_density_method 'not measured'
_exptl_crystal_description 'rectangular prism'
_exptl_crystal_F_000 3400
_exptl_crystal_size_max 0.50
_exptl_crystal_size_mid 0.32
_exptl_crystal_size_min 0.20
_refine_diff_density_max 1.591
_refine_diff_density_min -1.691
_refine_diff_density_rms 0.170
_refine_ls_extinction_method none
_refine_ls_goodness_of_fit_ref 1.334
_refine_ls_hydrogen_treatment constr
_refine_ls_matrix_type full
_refine_ls_number_parameters 421
_refine_ls_number_reflns 8322
_refine_ls_number_restraints 117
_refine_ls_restrained_S_all 1.336
_refine_ls_R_factor_all 0.1081
_refine_ls_R_factor_gt 0.0964
_refine_ls_shift/su_max 0.003
_refine_ls_shift/su_mean 0.000
_refine_ls_structure_factor_coef Fsqd
_refine_ls_weighting_details 'calc w=1/[\s^2^(Fo^2^)+(0.0000P)^2^+107.4965P] where P=(Fo^2^+2Fc^2^)/3'
_refine_ls_weighting_scheme calc
_refine_ls_wR_factor_gt 0.1801
_refine_ls_wR_factor_ref 0.1843
_reflns_number_gt 7184
_reflns_number_total 8322
_reflns_threshold_expression I>2\s(I)
_cod_data_source_file c1dt11256b.txt
_cod_data_source_block rje270_salt_of_5
_cod_database_code 7017611
_computing_special_details
;
TITL rje270 in Pnma
CELL 0.71073 23.8573 16.9901 17.3090 90.000 90.000 90.000
ZERR 4.00 0.0014 0.0010 0.0010 0.000 0.000 0.000
LATT 1
SYMM 0.5-X, -Y, 0.5+Z
SYMM -X, 0.5+Y, -Z
SYMM 0.5+X, 0.5-Y, 0.5-Z
SFAC C H N O TI MO
UNIT 220 460 12 76 4 20

SIZE 0.5 0.32 0.2
TEMP -113

CONN $TI $MO 6
L.S. 8
ACTA 52
BOND $H
FMAP 2
PLAN 10

DELU N2 > C234
SIMU N2 > C234

REM EXTI insignificant
WGHT 0.000000 107.496498
FVAR 0.10074
MO1 6 0.305307 0.250000 0.776702 10.50000 0.02054 0.02213 =
0.01416 0.00000 -0.00586 0.00000
MO2 6 0.198463 0.152910 0.699666 11.00000 0.03348 0.03402 =
0.02657 0.01440 -0.01078 -0.01972
MO3 6 0.321949 0.152452 0.612817 11.00000 0.03317 0.03359 =
0.02478 -0.01119 -0.01086 0.02177
TI1 5 0.221051 0.250000 0.546363 10.50000 0.02093 0.01506 =
0.01381 0.00000 -0.00642 0.00000
O10 4 0.337490 0.250000 0.863591 10.50000 0.02966 0.04584 =
0.01952 0.00000 -0.00634 0.00000
O12 4 0.249005 0.172134 0.787618 11.00000 0.02800 0.03385 =
0.02000 0.01379 -0.00680 -0.00542
O13 4 0.346324 0.172921 0.717198 11.00000 0.02430 0.03443 =
0.02347 0.00103 -0.00581 0.01149
O20 4 0.154070 0.083498 0.735397 11.00000 0.05419 0.06386 =
0.05511 0.03647 -0.01558 -0.04227
O22 4 0.162328 0.250000 0.732755 10.50000 0.01603 0.04846 =
0.02283 0.00000 0.00398 0.00000
O23 4 0.261549 0.091104 0.659861 11.00000 0.04935 0.01091 =
0.03691 0.00444 -0.01656 0.00591
O24 4 0.174762 0.170626 0.600645 11.00000 0.02741 0.02167 =
0.02511 -0.00022 -0.01080 -0.00478
O30 4 0.368157 0.083759 0.582301 11.00000 0.05390 0.07086 =
0.04278 -0.02410 -0.01339 0.05330
O33 4 0.360644 0.250000 0.586945 10.50000 0.01883 0.05796 =
0.01825 0.00000 -0.00253 0.00000
O34 4 0.275574 0.169828 0.527303 11.00000 0.03057 0.02668 =
0.02098 -0.00773 -0.00611 0.00465
O40 4 0.259886 0.250000 0.655030 10.50000 0.01518 0.01357 =
0.00979 0.00000 -0.00736 0.00000
O1 4 0.180447 0.250000 0.454593 10.50000 0.02721 0.02446 =
0.01909 0.00000 -0.00994 0.00000
C1 1 0.127284 0.250000 0.427450 10.50000 0.03674 0.00610 =
0.02457 0.00000 -0.01286 0.00000
C2 1 0.081637 0.250000 0.475669 10.50000 0.03046 0.03534 =
0.02922 0.00000 -0.00882 0.00000
AFIX 43
H2 2 0.086912 0.250000 0.530070 10.50000 -1.20000
AFIX 0
C3 1 0.027751 0.250000 0.445295 10.50000 0.01844 0.04168 =
0.05417 0.00000 -0.00544 0.00000
AFIX 43
H3 2 -0.003299 0.250000 0.479658 10.50000 -1.20000
AFIX 0
C4 1 0.017912 0.250000 0.366508 10.50000 0.03861 0.03056 =
0.05133 0.00000 -0.02500 0.00000
C5 1 0.063988 0.250000 0.319430 10.50000 0.05589 0.02221 =
0.03627 0.00000 -0.02635 0.00000
AFIX 43
H5 2 0.058376 0.250000 0.265093 10.50000 -1.20000
AFIX 0
C6 1 0.118383 0.250000 0.347231 10.50000 0.03283 0.01800 =
0.03126 0.00000 -0.01322 0.00000
AFIX 43
H6 2 0.149253 0.250000 0.312561 10.50000 -1.20000
AFIX 0
C7 1 -0.041032 0.250000 0.334242 10.50000 0.04064 0.06649 =
0.08147 0.00000 -0.03347 0.00000
AFIX 123
H7A 2 -0.068052 0.250000 0.376887 10.25000 -1.50000
H7B 2 -0.046610 0.202904 0.302471 10.25000 -1.50000
H7C 2 -0.046610 0.297096 0.302471 10.25000 -1.50000
H7D 2 -0.039463 0.250000 0.277666 10.25000 -1.50000
H7E 2 -0.060905 0.297096 0.352082 10.25000 -1.50000
H7F 2 -0.060905 0.202904 0.352082 10.25000 -1.50000
AFIX 0
N1 3 0.317017 -0.003775 0.908609 11.00000 0.02986 0.01648 =
0.03147 0.01572 -0.00769 -0.00536
C111 1 0.284068 0.067597 0.935405 11.00000 0.03693 0.01944 =
0.03469 0.00842 -0.00231 -0.00287
AFIX 23
H11A 2 0.260684 0.086169 0.891814 11.00000 -1.20000
H11B 2 0.310973 0.110104 0.947865 11.00000 -1.20000
AFIX 0
C112 1 0.246042 0.055121 1.005350 11.00000 0.03860 0.03509 =
0.03539 0.01079 0.00211 -0.00245
AFIX 23
H11C 2 0.215674 0.017797 0.992042 11.00000 -1.20000
H11D 2 0.267947 0.032494 1.048554 11.00000 -1.20000
AFIX 0
C113 1 0.221116 0.133371 1.029543 11.00000 0.08142 0.05074 =
0.06376 0.00448 0.02481 -0.00313
AFIX 23
H11E 2 0.200973 0.156806 0.985143 11.00000 -1.20000
H11F 2 0.251739 0.169717 1.044276 11.00000 -1.20000
AFIX 0
C114 1 0.180824 0.124717 1.097079 11.00000 0.09792 0.05882 =
0.07915 0.00549 0.03585 -0.00142
AFIX 33
H11G 2 0.165948 0.176532 1.111165 11.00000 -1.50000
H11H 2 0.200701 0.102071 1.141361 11.00000 -1.50000
H11I 2 0.149854 0.089971 1.082237 11.00000 -1.50000
AFIX 0
C121 1 0.278419 -0.070472 0.884158 11.00000 0.03798 0.02145 =
0.03614 0.01507 -0.00504 -0.01240
AFIX 23
H12A 2 0.301761 -0.117113 0.872313 11.00000 -1.20000
H12B 2 0.254231 -0.084298 0.928607 11.00000 -1.20000
AFIX 0
C122 1 0.241151 -0.054180 0.815231 11.00000 0.03077 0.04063 =
0.03613 0.01015 -0.01093 -0.00635
AFIX 23
H12C 2 0.263739 -0.033510 0.771752 11.00000 -1.20000
H12D 2 0.212387 -0.014528 0.828822 11.00000 -1.20000
AFIX 0
C123 1 0.212890 -0.132211 0.791927 11.00000 0.05375 0.05164 =
0.05968 0.00136 -0.02010 -0.02241
AFIX 23
H12E 2 0.242078 -0.171095 0.777926 11.00000 -1.20000
H12F 2 0.191722 -0.153305 0.836552 11.00000 -1.20000
AFIX 0
C124 1 0.172877 -0.121104 0.723387 11.00000 0.05540 0.08508 =
0.08045 -0.01739 -0.02650 -0.01961
AFIX 33
H12G 2 0.155868 -0.171785 0.709929 11.00000 -1.50000
H12H 2 0.193812 -0.100822 0.678927 11.00000 -1.50000
H12I 2 0.143396 -0.083610 0.737529 11.00000 -1.50000
AFIX 0
C131 1 0.352866 0.023987 0.841201 11.00000 0.03425 0.02652 =
0.02619 0.00941 -0.00436 -0.00877
AFIX 23
H13A 2 0.379117 0.064834 0.860034 11.00000 -1.20000
H13B 2 0.328178 0.048784 0.802201 11.00000 -1.20000
AFIX 0
C132 1 0.386748 -0.041404 0.801991 11.00000 0.02946 0.03294 =
0.03845 0.01374 -0.00308 -0.00352
AFIX 23
H13C 2 0.412916 -0.065079 0.839811 11.00000 -1.20000
H13D 2 0.361034 -0.083184 0.783733 11.00000 -1.20000
AFIX 0
C133 1 0.419751 -0.008729 0.733822 11.00000 0.05279 0.04507 =
0.03985 0.01126 0.00585 0.01104
AFIX 23
H13E 2 0.444790 0.033798 0.752200 11.00000 -1.20000
H13F 2 0.393370 0.014350 0.695926 11.00000 -1.20000
AFIX 0
C134 1 0.454823 -0.072151 0.694059 11.00000 0.06008 0.04989 =
0.04932 -0.00207 0.01042 0.01331
AFIX 33
H13G 2 0.475985 -0.048584 0.651402 11.00000 -1.50000
H13H 2 0.430041 -0.113290 0.673854 11.00000 -1.50000
H13I 2 0.480936 -0.095255 0.731421 11.00000 -1.50000
AFIX 0
C141 1 0.352965 -0.037312 0.973116 11.00000 0.03566 0.03212 =
0.02596 0.01692 -0.00942 -0.00077
AFIX 23
H14A 2 0.327725 -0.060160 1.012589 11.00000 -1.20000
H14B 2 0.375544 -0.080978 0.951536 11.00000 -1.20000
AFIX 0
C142 1 0.392457 0.019407 1.013246 11.00000 0.03227 0.03216 =
0.04176 -0.00049 -0.00871 -0.00520
AFIX 23
H14C 2 0.370708 0.060075 1.041161 11.00000 -1.20000
H14D 2 0.416530 0.046001 0.974658 11.00000 -1.20000
AFIX 0
C143 1 0.428623 -0.026832 1.070015 11.00000 0.03546 0.06059 =
0.03701 0.00724 -0.00718 -0.00714
AFIX 23
H14E 2 0.403944 -0.057677 1.104623 11.00000 -1.20000
H14F 2 0.452257 -0.064411 1.040866 11.00000 -1.20000
AFIX 0
C144 1 0.465318 0.024561 1.117611 11.00000 0.05612 0.08650 =
0.05118 -0.00259 -0.01009 -0.00830
AFIX 33
H14G 2 0.487720 -0.007990 1.152701 11.00000 -1.50000
H14H 2 0.442130 0.060922 1.147782 11.00000 -1.50000
H14I 2 0.490308 0.054650 1.083744 11.00000 -1.50000
AFIX 0
SAME N2 C221 > C224
SAME N2 C231 > C234
N2 3 0.527400 0.250000 0.613269 10.50000 0.01577 0.09775 =
0.04404 0.00000 0.00388 0.00000
C211 1 0.486274 0.250000 0.547018 10.50000 0.02783 0.06561 =
0.03530 0.00000 0.00043 0.00000
AFIX 23
H21A 2 0.461981 0.296973 0.551944 10.50000 -1.20000
H21B 2 0.461981 0.203027 0.551944 10.50000 -1.20000
AFIX 0
C212 1 0.512356 0.250000 0.465560 10.50000 0.03729 0.10576 =
0.04371 0.00000 0.00959 0.00000
AFIX 23
H21C 2 0.546892 0.217696 0.465491 10.50000 -1.20000
H21D 2 0.522585 0.304406 0.450705 10.50000 -1.20000
AFIX 0
PART -1
C213 1 0.469092 0.215446 0.405443 10.50000 0.08405 0.09174 =
0.03466 -0.01015 -0.00346 0.01971
AFIX 23
H21E 2 0.487518 0.215428 0.354195 10.50000 -1.20000
H21F 2 0.462316 0.159765 0.419476 10.50000 -1.20000
AFIX 0
PART 0
C214 1 0.419126 0.250000 0.397184 10.50000 0.05138 0.20985 =
0.04509 0.00000 -0.00597 0.00000
AFIX 33
H21G 2 0.397039 0.221244 0.358685 10.50000 -1.50000
H21H 2 0.424372 0.304471 0.380020 10.50000 -1.50000
H21I 2 0.399326 0.249623 0.446789 10.50000 -1.50000
AFIX 0
C221 1 0.491728 0.250000 0.686117 10.50000 0.01774 0.13529 =
0.03314 0.00000 -0.00186 0.00000
AFIX 23
H22A 2 0.456716 0.220456 0.676041 10.50000 -1.20000
H22B 2 0.481335 0.304878 0.698943 10.50000 -1.20000
AFIX 0
PART -1
C222 1 0.522649 0.212130 0.757473 10.50000 0.03566 0.06359 =
0.05226 0.00759 -0.00985 -0.00242
AFIX 23
H22C 2 0.558840 0.239031 0.766735 10.50000 -1.20000
H22D 2 0.530113 0.155671 0.747759 10.50000 -1.20000
AFIX 0
C223 1 0.482473 0.222204 0.830381 10.50000 0.06108 0.04325 =
0.04466 0.00472 -0.01275 0.00160
AFIX 23
H22E 2 0.446338 0.195708 0.819692 10.50000 -1.20000
H22F 2 0.499764 0.196022 0.875580 10.50000 -1.20000
AFIX 0
C224 1 0.472416 0.300318 0.848223 10.50000 0.05914 0.03745 =
0.05971 -0.00645 -0.03041 -0.00619
AFIX 33
H22G 2 0.447351 0.303389 0.892978 10.50000 -1.50000
H22H 2 0.454836 0.326402 0.803919 10.50000 -1.50000
H22I 2 0.507937 0.326491 0.860411 10.50000 -1.50000
AFIX 0
PART 0
C231 1 0.565594 0.178357 0.610814 11.00000 0.05954 0.18332 =
0.10660 0.06505 0.04350 0.07609
AFIX 23
H23A 2 0.590532 0.179482 0.656516 11.00000 -1.20000
H23B 2 0.589522 0.181704 0.564200 11.00000 -1.20000
AFIX 0
C232 1 0.533936 0.099416 0.609641 11.00000 0.25632 0.10987 =
0.22994 0.08441 0.13123 0.08540
AFIX 23
H23C 2 0.495816 0.108311 0.588798 11.00000 -1.20000
H23D 2 0.529924 0.080192 0.663350 11.00000 -1.20000
AFIX 0
C233 1 0.564031 0.033008 0.559351 11.00000 0.27002 0.14899 =
0.20038 0.09563 0.09823 0.14933
AFIX 23
H23E 2 0.535174 -0.002615 0.537748 11.00000 -1.20000
H23F 2 0.583728 0.058239 0.515523 11.00000 -1.20000
AFIX 0
C234 1 0.600824 -0.009469 0.599995 11.00000 0.07979 0.17750 =
0.08710 -0.02093 0.00417 0.03396
AFIX 33
H23G 2 0.618677 -0.048263 0.566082 11.00000 -1.50000
H23H 2 0.581287 -0.036724 0.642004 11.00000 -1.50000
H23I 2 0.629487 0.025433 0.621700 11.00000 -1.50000

HKLF 4

REM rje270 in Pnma
REM R1 = 0.0964 for 7184 Fo > 4sig(Fo) and 0.1081 for all 8322 data
REM 421 parameters refined using 117 restraints

END

WGHT 0.0000 104.8252
REM Highest difference peak 1.591, deepest hole -1.691, 1-sigma level 0.170
Q1 1 0.6139 0.0678 0.5898 11.00000 0.05 1.59
Q2 1 0.5158 0.0885 0.5805 11.00000 0.05 1.32
Q3 1 0.2817 0.2112 0.7780 11.00000 0.05 1.23
Q4 1 0.5490 0.1223 0.6626 11.00000 0.05 1.19
Q5 1 0.2113 0.2007 0.7041 11.00000 0.05 1.15
Q6 1 0.3367 0.1061 0.6050 11.00000 0.05 1.06
Q7 1 0.3307 0.2107 0.7731 11.00000 0.05 1.02
Q8 1 0.2690 0.2500 0.7748 10.50000 0.05 1.00
Q9 1 0.5489 0.0259 0.5449 11.00000 0.05 0.99
Q10 1 0.3626 0.1444 0.6069 11.00000 0.05 0.99
;

loop_
_symmetry_equiv_pos_as_xyz
'x, y, z'
'-x+1/2, -y, z+1/2'
'-x, y+1/2, -z'
'x+1/2, -y+1/2, -z+1/2'
'-x, -y, -z'
'x-1/2, y, -z-1/2'
'x, -y-1/2, z'
'-x-1/2, y-1/2, z-1/2'

loop_
_atom_site_label
_atom_site_type_symbol
_atom_site_fract_x
_atom_site_fract_y
_atom_site_fract_z
_atom_site_U_iso_or_equiv
_atom_site_adp_type
_atom_site_occupancy
_atom_site_symmetry_multiplicity
_atom_site_calc_flag
_atom_site_refinement_flags
_atom_site_disorder_assembly
_atom_site_disorder_group
Mo1 Mo 0.30531(4) 0.2500 0.77670(5) 0.0189(2) Uani 1 2 d S . .
Mo2 Mo 0.19846(3) 0.15291(5) 0.69967(4) 0.0314(2) Uani 1 1 d . . .
Mo3 Mo 0.32195(3) 0.15245(5) 0.61282(4) 0.0305(2) Uani 1 1 d . . .
Ti1 Ti 0.22105(8) 0.2500 0.54636(10) 0.0166(4) Uani 1 2 d S . .
O10 O 0.3375(4) 0.2500 0.8636(5) 0.032(2) Uani 1 2 d S . .
O12 O 0.2490(2) 0.1721(3) 0.7876(3) 0.0273(13) Uani 1 1 d . . .
O13 O 0.3463(2) 0.1729(3) 0.7172(3) 0.0274(13) Uani 1 1 d . . .
O20 O 0.1541(3) 0.0835(5) 0.7354(4) 0.058(2) Uani 1 1 d . . .
O22 O 0.1623(3) 0.2500 0.7328(4) 0.0291(19) Uani 1 2 d S . .
O23 O 0.2615(3) 0.0911(3) 0.6599(4) 0.0324(14) Uani 1 1 d . . .
O24 O 0.1748(2) 0.1706(3) 0.6006(3) 0.0247(12) Uani 1 1 d . . .
O30 O 0.3682(3) 0.0838(5) 0.5823(4) 0.056(2) Uani 1 1 d . . .
O33 O 0.3606(3) 0.2500 0.5869(4) 0.032(2) Uani 1 2 d S . .
O34 O 0.2756(2) 0.1698(3) 0.5273(3) 0.0261(12) Uani 1 1 d . . .
O40 O 0.2599(3) 0.2500 0.6550(4) 0.0128(13) Uani 1 2 d S . .
O1 O 0.1804(3) 0.2500 0.4546(4) 0.0236(17) Uani 1 2 d S . .
C1 C 0.1273(5) 0.2500 0.4274(6) 0.022(2) Uani 1 2 d S . .
C2 C 0.0816(5) 0.2500 0.4757(7) 0.032(3) Uani 1 2 d S . .
H2 H 0.0869 0.2500 0.5301 0.038 Uiso 1 2 calc SR . .
C3 C 0.0278(5) 0.2500 0.4453(9) 0.038(3) Uani 1 2 d S . .
H3 H -0.0033 0.2500 0.4797 0.046 Uiso 1 2 calc SR . .
C4 C 0.0179(6) 0.2500 0.3665(9) 0.040(3) Uani 1 2 d S . .
C5 C 0.0640(6) 0.2500 0.3194(8) 0.038(3) Uani 1 2 d S . .
H5 H 0.0584 0.2500 0.2651 0.046 Uiso 1 2 calc SR . .
C6 C 0.1184(5) 0.2500 0.3472(7) 0.027(3) Uani 1 2 d S . .
H6 H 0.1493 0.2500 0.3126 0.033 Uiso 1 2 calc SR . .
C7 C -0.0410(7) 0.2500 0.3342(11) 0.063(5) Uani 1 2 d S . .
H7A H -0.0681 0.2500 0.3769 0.094 Uiso 0.50 2 calc SPR . .
H7B H -0.0466 0.2029 0.3025 0.094 Uiso 0.25 1 calc PR . .
H7C H -0.0466 0.2971 0.3025 0.094 Uiso 0.25 1 calc PR . .
H7D H -0.0395 0.2500 0.2777 0.094 Uiso 0.50 2 calc SPR . .
H7E H -0.0609 0.2971 0.3521 0.094 Uiso 0.25 1 calc PR . .
H7F H -0.0609 0.2029 0.3521 0.094 Uiso 0.25 1 calc PR . .
N1 N 0.3170(3) -0.0038(4) 0.9086(4) 0.0259(15) Uani 1 1 d . . .
C111 C 0.2841(4) 0.0676(5) 0.9354(5) 0.0304(19) Uani 1 1 d . . .
H11A H 0.2607 0.0862 0.8918 0.036 Uiso 1 1 calc R . .
H11B H 0.3110 0.1101 0.9479 0.036 Uiso 1 1 calc R . .
C112 C 0.2460(4) 0.0551(6) 1.0054(5) 0.036(2) Uani 1 1 d . . .
H11C H 0.2157 0.0178 0.9920 0.044 Uiso 1 1 calc R . .
H11D H 0.2679 0.0325 1.0486 0.044 Uiso 1 1 calc R . .
C113 C 0.2211(6) 0.1334(7) 1.0295(8) 0.065(4) Uani 1 1 d . . .
H11E H 0.2010 0.1568 0.9851 0.078 Uiso 1 1 calc R . .
H11F H 0.2517 0.1697 1.0443 0.078 Uiso 1 1 calc R . .
C114 C 0.1808(6) 0.1247(8) 1.0971(8) 0.079(4) Uani 1 1 d . . .
H11G H 0.1659 0.1765 1.1112 0.118 Uiso 1 1 calc R . .
H11H H 0.2007 0.1021 1.1414 0.118 Uiso 1 1 calc R . .
H11I H 0.1499 0.0900 1.0822 0.118 Uiso 1 1 calc R . .
C121 C 0.2784(4) -0.0705(5) 0.8842(5) 0.032(2) Uani 1 1 d . . .
H12A H 0.3018 -0.1171 0.8723 0.038 Uiso 1 1 calc R . .
H12B H 0.2542 -0.0843 0.9286 0.038 Uiso 1 1 calc R . .
C122 C 0.2412(4) -0.0542(6) 0.8152(5) 0.036(2) Uani 1 1 d . . .
H12C H 0.2637 -0.0335 0.7718 0.043 Uiso 1 1 calc R . .
H12D H 0.2124 -0.0145 0.8288 0.043 Uiso 1 1 calc R . .
C123 C 0.2129(5) -0.1322(7) 0.7919(7) 0.055(3) Uani 1 1 d . . .
H12E H 0.2421 -0.1711 0.7779 0.066 Uiso 1 1 calc R . .
H12F H 0.1917 -0.1533 0.8366 0.066 Uiso 1 1 calc R . .
C124 C 0.1729(5) -0.1211(9) 0.7234(8) 0.074(4) Uani 1 1 d . . .
H12G H 0.1559 -0.1718 0.7099 0.110 Uiso 1 1 calc R . .
H12H H 0.1938 -0.1008 0.6789 0.110 Uiso 1 1 calc R . .
H12I H 0.1434 -0.0836 0.7375 0.110 Uiso 1 1 calc R . .
C131 C 0.3529(4) 0.0240(5) 0.8412(5) 0.0290(19) Uani 1 1 d . . .
H13A H 0.3791 0.0648 0.8600 0.035 Uiso 1 1 calc R . .
H13B H 0.3282 0.0488 0.8022 0.035 Uiso 1 1 calc R . .
C132 C 0.3867(4) -0.0414(5) 0.8020(5) 0.034(2) Uani 1 1 d . . .
H13C H 0.4129 -0.0651 0.8398 0.040 Uiso 1 1 calc R . .
H13D H 0.3610 -0.0832 0.7837 0.040 Uiso 1 1 calc R . .
C133 C 0.4198(5) -0.0087(6) 0.7338(6) 0.046(3) Uani 1 1 d . . .
H13E H 0.4448 0.0338 0.7522 0.055 Uiso 1 1 calc R . .
H13F H 0.3934 0.0144 0.6959 0.055 Uiso 1 1 calc R . .
C134 C 0.4548(5) -0.0722(7) 0.6941(7) 0.053(3) Uani 1 1 d . . .
H13G H 0.4760 -0.0486 0.6514 0.080 Uiso 1 1 calc R . .
H13H H 0.4300 -0.1133 0.6739 0.080 Uiso 1 1 calc R . .
H13I H 0.4809 -0.0953 0.7314 0.080 Uiso 1 1 calc R . .
C141 C 0.3530(4) -0.0373(5) 0.9731(5) 0.031(2) Uani 1 1 d . . .
H14A H 0.3277 -0.0602 1.0126 0.037 Uiso 1 1 calc R . .
H14B H 0.3755 -0.0810 0.9515 0.037 Uiso 1 1 calc R . .
C142 C 0.3925(4) 0.0194(6) 1.0132(6) 0.035(2) Uani 1 1 d . . .
H14C H 0.3707 0.0601 1.0412 0.042 Uiso 1 1 calc R . .
H14D H 0.4165 0.0460 0.9747 0.042 Uiso 1 1 calc R . .
C143 C 0.4286(4) -0.0268(7) 1.0700(6) 0.044(3) Uani 1 1 d . . .
H14E H 0.4039 -0.0577 1.1046 0.053 Uiso 1 1 calc R . .
H14F H 0.4523 -0.0644 1.0409 0.053 Uiso 1 1 calc R . .
C144 C 0.4653(5) 0.0246(8) 1.1176(7) 0.065(3) Uani 1 1 d . . .
H14G H 0.4877 -0.0080 1.1527 0.097 Uiso 1 1 calc R . .
H14H H 0.4421 0.0609 1.1478 0.097 Uiso 1 1 calc R . .
H14I H 0.4903 0.0546 1.0837 0.097 Uiso 1 1 calc R . .
N2 N 0.5274(4) 0.2500 0.6133(6) 0.053(3) Uani 1 2 d SDU . .
C211 C 0.4863(5) 0.2500 0.5470(7) 0.043(3) Uani 1 2 d SDU . .
H21A H 0.4620 0.2970 0.5519 0.051 Uiso 0.50 1 calc PR . .
H21B H 0.4620 0.2030 0.5519 0.051 Uiso 0.50 1 calc PR . .
C212 C 0.5124(6) 0.2500 0.4656(8) 0.062(5) Uani 1 2 d SDU . .
H21C H 0.5469 0.2177 0.4655 0.075 Uiso 0.50 1 calc PR A .
H21D H 0.5226 0.3044 0.4507 0.075 Uiso 0.50 1 calc PR . .
C213 C 0.4691(9) 0.2154(14) 0.4054(11) 0.070(6) Uani 0.50 1 d PDU A -1
H21E H 0.4875 0.2154 0.3542 0.084 Uiso 0.50 1 calc PR A -1
H21F H 0.4623 0.1598 0.4195 0.084 Uiso 0.50 1 calc PR A -1
C214 C 0.4191(7) 0.2500 0.3972(11) 0.102(8) Uani 1 2 d SDU . .
H21G H 0.3970 0.2212 0.3587 0.153 Uiso 0.50 1 calc PR A .
H21H H 0.4244 0.3045 0.3800 0.153 Uiso 0.50 1 calc PR . .
H21I H 0.3993 0.2496 0.4468 0.153 Uiso 1 2 calc SR . .
C221 C 0.4917(5) 0.2500 0.6861(7) 0.062(5) Uani 1 2 d SDU . .
H22A H 0.4567 0.2205 0.6760 0.074 Uiso 0.50 1 calc PR B .
H22B H 0.4813 0.3049 0.6989 0.074 Uiso 0.50 1 calc PR . .
C222 C 0.5226(8) 0.2121(12) 0.7575(10) 0.051(5) Uani 0.50 1 d PDU B -1
H22C H 0.5588 0.2390 0.7667 0.061 Uiso 0.50 1 calc PR B -1
H22D H 0.5301 0.1557 0.7478 0.061 Uiso 0.50 1 calc PR B -1
C223 C 0.4825(16) 0.2222(17) 0.8304(16) 0.050(7) Uani 0.50 1 d PDU B -1
H22E H 0.4463 0.1957 0.8197 0.060 Uiso 0.50 1 calc PR B -1
H22F H 0.4998 0.1960 0.8756 0.060 Uiso 0.50 1 calc PR B -1
C224 C 0.4724(14) 0.3003(19) 0.8482(17) 0.052(6) Uani 0.50 1 d PDU B -1
H22G H 0.4474 0.3034 0.8930 0.078 Uiso 0.50 1 calc PR B -1
H22H H 0.4548 0.3264 0.8039 0.078 Uiso 0.50 1 calc PR B -1
H22I H 0.5079 0.3265 0.8604 0.078 Uiso 0.50 1 calc PR B -1
C231 C 0.5656(6) 0.1784(9) 0.6108(10) 0.116(5) Uani 1 1 d DU . .
H23A H 0.5905 0.1795 0.6565 0.140 Uiso 1 1 calc R B .
H23B H 0.5895 0.1817 0.5642 0.140 Uiso 1 1 calc R . .
C232 C 0.5339(10) 0.0994(10) 0.6096(15) 0.199(10) Uani 1 1 d DU B .
H23C H 0.4958 0.1083 0.5888 0.238 Uiso 1 1 calc R . .
H23D H 0.5299 0.0802 0.6633 0.238 Uiso 1 1 calc R . .
C233 C 0.5640(11) 0.0330(12) 0.5594(12) 0.206(10) Uani 1 1 d DU . .
H23E H 0.5352 -0.0026 0.5377 0.248 Uiso 1 1 calc R B .
H23F H 0.5837 0.0582 0.5155 0.248 Uiso 1 1 calc R . .
C234 C 0.6008(7) -0.0095(13) 0.6000(10) 0.115(7) Uani 1 1 d DU B .
H23G H 0.6187 -0.0483 0.5661 0.172 Uiso 1 1 calc R . .
H23H H 0.5813 -0.0367 0.6420 0.172 Uiso 1 1 calc R . .
H23I H 0.6295 0.0254 0.6217 0.172 Uiso 1 1 calc R . .

loop_
_atom_site_aniso_label
_atom_site_aniso_U_11
_atom_site_aniso_U_22
_atom_site_aniso_U_33
_atom_site_aniso_U_23
_atom_site_aniso_U_13
_atom_site_aniso_U_12
Mo1 0.0205(4) 0.0221(5) 0.0142(4) 0.000 -0.0059(3) 0.000
Mo2 0.0335(4) 0.0340(4) 0.0266(4) 0.0144(3) -0.0108(3) -0.0197(3)
Mo3 0.0332(4) 0.0336(4) 0.0248(3) -0.0112(3) -0.0109(3) 0.0218(3)
Ti1 0.0209(10) 0.0151(9) 0.0138(8) 0.000 -0.0064(7) 0.000
O10 0.030(5) 0.046(5) 0.020(4) 0.000 -0.006(3) 0.000
O12 0.028(3) 0.034(3) 0.020(3) 0.014(2) -0.007(2) -0.005(3)
O13 0.024(3) 0.034(3) 0.023(3) 0.001(2) -0.006(2) 0.011(3)
O20 0.054(5) 0.064(5) 0.055(5) 0.036(4) -0.016(4) -0.042(4)
O22 0.016(4) 0.048(5) 0.023(4) 0.000 0.004(3) 0.000
O23 0.049(4) 0.011(3) 0.037(3) 0.004(2) -0.017(3) 0.006(3)
O24 0.027(3) 0.022(3) 0.025(3) 0.000(2) -0.011(2) -0.005(2)
O30 0.054(4) 0.071(5) 0.043(4) -0.024(4) -0.013(3) 0.053(4)
O33 0.019(4) 0.058(6) 0.018(4) 0.000 -0.003(3) 0.000
O34 0.031(3) 0.027(3) 0.021(3) -0.008(2) -0.006(2) 0.005(2)
O40 0.015(3) 0.014(3) 0.010(3) 0.000 -0.007(3) 0.000
O1 0.027(4) 0.024(4) 0.019(4) 0.000 -0.010(3) 0.000
C1 0.037(7) 0.006(5) 0.025(5) 0.000 -0.013(5) 0.000
C2 0.030(7) 0.035(7) 0.029(6) 0.000 -0.009(5) 0.000
C3 0.018(6) 0.042(8) 0.054(8) 0.000 -0.005(6) 0.000
C4 0.039(8) 0.031(7) 0.051(8) 0.000 -0.025(7) 0.000
C5 0.056(9) 0.022(6) 0.036(7) 0.000 -0.026(7) 0.000
C6 0.033(7) 0.018(6) 0.031(6) 0.000 -0.013(5) 0.000
C7 0.041(9) 0.066(12) 0.081(13) 0.000 -0.033(9) 0.000
N1 0.030(4) 0.016(3) 0.031(3) 0.016(3) -0.008(3) -0.005(3)
C111 0.037(5) 0.019(4) 0.035(4) 0.008(4) -0.002(4) -0.003(4)
C112 0.039(5) 0.035(5) 0.035(5) 0.011(4) 0.002(4) -0.002(4)
C113 0.081(9) 0.051(7) 0.064(8) 0.004(6) 0.025(7) -0.003(7)
C114 0.098(11) 0.059(8) 0.079(9) 0.005(7) 0.036(9) -0.001(8)
C121 0.038(5) 0.021(4) 0.036(5) 0.015(4) -0.005(4) -0.012(4)
C122 0.031(5) 0.041(5) 0.036(5) 0.010(4) -0.011(4) -0.006(4)
C123 0.054(7) 0.052(7) 0.060(7) 0.001(6) -0.020(6) -0.022(6)
C124 0.055(8) 0.085(10) 0.080(9) -0.017(8) -0.026(7) -0.020(7)
C131 0.034(5) 0.027(4) 0.026(4) 0.009(3) -0.004(3) -0.009(4)
C132 0.029(5) 0.033(5) 0.038(5) 0.014(4) -0.003(4) -0.004(4)
C133 0.053(6) 0.045(6) 0.040(5) 0.011(5) 0.006(5) 0.011(5)
C134 0.060(7) 0.050(7) 0.049(6) -0.002(5) 0.010(5) 0.013(6)
C141 0.036(5) 0.032(5) 0.026(4) 0.017(4) -0.009(4) -0.001(4)
C142 0.032(5) 0.032(5) 0.042(5) 0.000(4) -0.009(4) -0.005(4)
C143 0.035(5) 0.061(7) 0.037(5) 0.007(5) -0.007(4) -0.007(5)
C144 0.056(7) 0.086(10) 0.051(7) -0.003(7) -0.010(6) -0.008(7)
N2 0.016(5) 0.098(8) 0.044(5) 0.000 0.004(4) 0.000
C211 0.028(6) 0.066(9) 0.035(5) 0.000 0.000(5) 0.000
C212 0.037(7) 0.106(14) 0.044(6) 0.000 0.010(6) 0.000
C213 0.084(12) 0.092(17) 0.035(8) -0.010(10) -0.003(9) 0.020(10)
C214 0.051(9) 0.21(2) 0.045(10) 0.000 -0.006(8) 0.000
C221 0.018(6) 0.135(15) 0.033(6) 0.000 -0.002(5) 0.000
C222 0.036(10) 0.064(13) 0.052(8) 0.008(9) -0.010(7) -0.002(9)
C223 0.061(14) 0.043(18) 0.045(9) 0.005(9) -0.013(9) 0.002(12)
C224 0.059(19) 0.037(15) 0.060(18) -0.006(12) -0.030(12) -0.006(13)
C231 0.060(8) 0.183(12) 0.107(11) 0.065(10) 0.044(7) 0.076(8)
C232 0.26(2) 0.110(10) 0.23(2) 0.084(14) 0.131(18) 0.085(11)
C233 0.27(2) 0.149(13) 0.20(2) 0.096(13) 0.098(16) 0.149(15)
C234 0.080(11) 0.177(19) 0.087(12) -0.021(13) 0.004(9) 0.034(11)

loop_
_atom_type_symbol
_atom_type_description
_atom_type_scat_dispersion_real
_atom_type_scat_dispersion_imag
_atom_type_scat_source
C C 0.0033 0.0016 'International Tables Vol C Tables 4.2.6.8 and 6.1.1.4'
H H 0.0000 0.0000 'International Tables Vol C Tables 4.2.6.8 and 6.1.1.4'
N N 0.0061 0.0033 'International Tables Vol C Tables 4.2.6.8 and 6.1.1.4'
O O 0.0106 0.0060 'International Tables Vol C Tables 4.2.6.8 and 6.1.1.4'
Ti Ti 0.2776 0.4457 'International Tables Vol C Tables 4.2.6.8 and 6.1.1.4'
Mo Mo -1.6832 0.6857 'International Tables Vol C Tables 4.2.6.8 and 6.1.1.4'

loop_
_geom_angle_atom_site_label_1
_geom_angle_atom_site_label_2
_geom_angle_atom_site_label_3
_geom_angle
_geom_angle_site_symmetry_1
_geom_angle_site_symmetry_3
O10 Mo1 O12 103.5(3) . .
O10 Mo1 O12 103.5(3) . 7_565
O10 Mo1 O13 104.2(3) . .
O10 Mo1 O13 104.2(3) . 7_565
O10 Mo1 O40 179.8(3) . .
O12 Mo1 O12 88.6(4) . 7_565
O12 Mo1 O13 86.5(3) . .
O12 Mo1 O13 152.3(2) 7_565 .
O12 Mo1 O13 86.5(3) 7_565 7_565
O12 Mo1 O13 152.3(2) . 7_565
O12 Mo1 O40 76.37(19) . .
O12 Mo1 O40 76.37(19) 7_565 .
O13 Mo1 O13 85.3(4) . 7_565
O13 Mo1 O40 76.0(2) . .
O13 Mo1 O40 76.0(2) 7_565 .
O12 Mo2 O20 102.4(3) . .
O12 Mo2 O22 84.4(3) . .
O12 Mo2 O23 83.7(2) . .
O12 Mo2 O24 152.4(2) . .
O12 Mo2 O40 75.8(2) . .
O20 Mo2 O22 101.8(4) . .
O20 Mo2 O23 103.6(4) . .
O20 Mo2 O24 105.2(3) . .
O20 Mo2 O40 178.0(3) . .
O22 Mo2 O23 153.8(3) . .
O22 Mo2 O24 90.0(3) . .
O22 Mo2 O40 77.1(2) . .
O23 Mo2 O24 89.8(2) . .
O23 Mo2 O40 77.3(2) . .
O24 Mo2 O40 76.6(2) . .
O13 Mo3 O23 85.9(2) . .
O13 Mo3 O30 102.7(3) . .
O13 Mo3 O33 85.4(3) . .
O13 Mo3 O34 152.9(2) . .
O13 Mo3 O40 76.7(2) . .
O23 Mo3 O30 104.0(4) . .
O23 Mo3 O33 153.8(3) . .
O23 Mo3 O34 88.7(2) . .
O23 Mo3 O40 77.4(2) . .
O30 Mo3 O33 101.9(4) . .
O30 Mo3 O34 104.3(3) . .
O30 Mo3 O40 178.5(3) . .
O33 Mo3 O34 87.9(3) . .
O33 Mo3 O40 76.7(2) . .
O34 Mo3 O40 76.2(2) . .
O24 Ti1 O24 85.9(3) . 7_565
O24 Ti1 O34 88.6(2) . .
O24 Ti1 O34 161.2(2) 7_565 .
O24 Ti1 O34 88.6(2) 7_565 7_565
O24 Ti1 O34 161.2(2) . 7_565
O24 Ti1 O40 79.7(2) . .
O24 Ti1 O40 79.7(2) 7_565 .
O24 Ti1 O1 96.6(2) . .
O24 Ti1 O1 96.6(2) 7_565 .
O34 Ti1 O34 90.9(4) . 7_565
O34 Ti1 O40 81.6(2) . .
O34 Ti1 O40 81.6(2) 7_565 .
O34 Ti1 O1 101.9(2) . .
O34 Ti1 O1 101.9(2) 7_565 .
O40 Ti1 O1 174.8(3) . .
Mo1 O12 Mo2 118.2(3) . .
Mo1 O13 Mo3 117.9(3) . .
Mo2 O22 Mo2 115.8(4) . 7_565
Mo2 O23 Mo3 115.2(3) . .
Mo2 O24 Ti1 112.6(3) . .
Mo3 O33 Mo3 116.5(4) . 7_565
Mo3 O34 Ti1 112.2(3) . .
Mo1 O40 Mo2 89.59(19) . .
Mo1 O40 Mo2 89.59(19) . 7_565
Mo1 O40 Mo3 89.32(19) . .
Mo1 O40 Mo3 89.32(19) . 7_565
Mo1 O40 Ti1 179.0(4) . .
Mo2 O40 Mo2 89.8(2) . 7_565
Mo2 O40 Mo3 90.00(3) . .
Mo2 O40 Mo3 90.00(3) 7_565 7_565
Mo2 O40 Mo3 178.9(3) . 7_565
Mo2 O40 Mo3 178.9(3) 7_565 .
Mo2 O40 Ti1 91.1(2) . .
Mo2 O40 Ti1 91.1(2) 7_565 .
Mo3 O40 Mo3 90.2(2) . 7_565
Mo3 O40 Ti1 90.0(2) . .
Mo3 O40 Ti1 90.0(2) 7_565 .
Ti1 O1 C1 141.7(7) . .
O1 C1 C2 122.2(10) . .
O1 C1 C6 119.0(11) . .
C2 C1 C6 118.8(11) . .
C1 C2 H2 119.9 . .
C1 C2 C3 120.3(12) . .
H2 C2 C3 119.9 . .
C2 C3 H3 119.0 . .
C2 C3 C4 122.0(13) . .
H3 C3 C4 119.0 . .
C3 C4 C5 116.8(12) . .
C3 C4 C7 121.4(15) . .
C5 C4 C7 121.8(14) . .
C4 C5 H5 118.4 . .
C4 C5 C6 123.1(12) . .
H5 C5 C6 118.4 . .
C1 C6 C5 119.0(13) . .
C1 C6 H6 120.5 . .
C5 C6 H6 120.5 . .
C4 C7 H7A 109.5 . .
C4 C7 H7B 109.5 . .
C4 C7 H7C 109.5 . .
C4 C7 H7D 109.5 . .
C4 C7 H7E 109.5 . .
C4 C7 H7F 109.5 . .
H7A C7 H7B 109.5 . .
H7A C7 H7C 109.5 . .
H7B C7 H7C 109.5 . .
H7D C7 H7E 109.5 . .
H7D C7 H7F 109.5 . .
H7E C7 H7F 109.5 . .
C111 N1 C121 111.5(7) . .
C111 N1 C131 106.1(6) . .
C111 N1 C141 111.6(7) . .
C121 N1 C131 111.0(7) . .
C121 N1 C141 105.5(6) . .
C131 N1 C141 111.3(6) . .
N1 C111 H11A 108.3 . .
N1 C111 H11B 108.3 . .
N1 C111 C112 116.0(7) . .
H11A C111 H11B 107.4 . .
H11A C111 C112 108.3 . .
H11B C111 C112 108.3 . .
C111 C112 H11C 109.8 . .
C111 C112 H11D 109.8 . .
C111 C112 C113 109.3(8) . .
H11C C112 H11D 108.3 . .
H11C C112 C113 109.8 . .
H11D C112 C113 109.8 . .
C112 C113 H11E 109.2 . .
C112 C113 H11F 109.2 . .
C112 C113 C114 112.1(10) . .
H11E C113 H11F 107.9 . .
H11E C113 C114 109.2 . .
H11F C113 C114 109.2 . .
C113 C114 H11G 109.5 . .
C113 C114 H11H 109.5 . .
C113 C114 H11I 109.5 . .
H11G C114 H11H 109.5 . .
H11G C114 H11I 109.5 . .
H11H C114 H11I 109.5 . .
N1 C121 H12A 108.3 . .
N1 C121 H12B 108.3 . .
N1 C121 C122 116.0(7) . .
H12A C121 H12B 107.4 . .
H12A C121 C122 108.3 . .
H12B C121 C122 108.3 . .
C121 C122 H12C 110.1 . .
C121 C122 H12D 110.1 . .
C121 C122 C123 107.8(8) . .
H12C C122 H12D 108.5 . .
H12C C122 C123 110.1 . .
H12D C122 C123 110.1 . .
C122 C123 H12E 109.3 . .
C122 C123 H12F 109.3 . .
C122 C123 C124 111.6(10) . .
H12E C123 H12F 108.0 . .
H12E C123 C124 109.3 . .
H12F C123 C124 109.3 . .
C123 C124 H12G 109.5 . .
C123 C124 H12H 109.5 . .
C123 C124 H12I 109.5 . .
H12G C124 H12H 109.5 . .
H12G C124 H12I 109.5 . .
H12H C124 H12I 109.5 . .
N1 C131 H13A 108.7 . .
N1 C131 H13B 108.7 . .
N1 C131 C132 114.3(7) . .
H13A C131 H13B 107.6 . .
H13A C131 C132 108.7 . .
H13B C131 C132 108.7 . .
C131 C132 H13C 109.5 . .
C131 C132 H13D 109.5 . .
C131 C132 C133 110.6(7) . .
H13C C132 H13D 108.1 . .
H13C C132 C133 109.5 . .
H13D C132 C133 109.5 . .
C132 C133 H13E 109.2 . .
C132 C133 H13F 109.2 . .
C132 C133 C134 112.0(9) . .
H13E C133 H13F 107.9 . .
H13E C133 C134 109.2 . .
H13F C133 C134 109.2 . .
C133 C134 H13G 109.5 . .
C133 C134 H13H 109.5 . .
C133 C134 H13I 109.5 . .
H13G C134 H13H 109.5 . .
H13G C134 H13I 109.5 . .
H13H C134 H13I 109.5 . .
N1 C141 H14A 108.1 . .
N1 C141 H14B 108.1 . .
N1 C141 C142 116.7(7) . .
H14A C141 H14B 107.3 . .
H14A C141 C142 108.1 . .
H14B C141 C142 108.1 . .
C141 C142 H14C 110.0 . .
C141 C142 H14D 110.0 . .
C141 C142 C143 108.6(8) . .
H14C C142 H14D 108.3 . .
H14C C142 C143 110.0 . .
H14D C142 C143 110.0 . .
C142 C143 H14E 109.0 . .
C142 C143 H14F 109.0 . .
C142 C143 C144 112.8(10) . .
H14E C143 H14F 107.8 . .
H14E C143 C144 109.0 . .
H14F C143 C144 109.0 . .
C143 C144 H14G 109.5 . .
C143 C144 H14H 109.5 . .
C143 C144 H14I 109.5 . .
H14G C144 H14H 109.5 . .
H14G C144 H14I 109.5 . .
H14H C144 H14I 109.5 . .
C211 N2 C221 105.4(9) . .
C211 N2 C231 111.6(9) . .
C211 N2 C231 111.6(9) . 7_565
C221 N2 C231 111.0(8) . .
C221 N2 C231 111.0(8) . 7_565
C231 N2 C231 106.3(14) . 7_565
N2 C211 H21A 108.4 . .
N2 C211 H21B 108.4 . .
N2 C211 C212 115.6(10) . .
H21A C211 H21B 107.4 . .
H21A C211 C212 108.4 . .
H21B C211 C212 108.4 . .
C211 C212 H21C 109.7 . .
C211 C212 H21D 109.7 . .
C211 C212 C213 109.8(12) . .
H21C C212 H21D 108.2 . .
H21C C212 C213 109.7 . .
H21D C212 C213 109.7 . .
C212 C213 H21E 107.5 . .
C212 C213 H21F 107.5 . .
C212 C213 C214 119.4(16) . .
H21E C213 H21F 107.0 . .
H21E C213 C214 107.5 . .
H21F C213 C214 107.5 . .
C213 C214 H21G 109.5 . .
C213 C214 H21H 109.5 . .
C213 C214 H21I 109.5 . .
H21G C214 H21H 109.5 . .
H21G C214 H21I 109.5 . .
H21H C214 H21I 109.5 . .
N2 C221 H22A 109.0 . .
N2 C221 H22B 109.0 . .
N2 C221 C222 112.8(10) . .
H22A C221 H22B 107.8 . .
H22A C221 C222 109.0 . .
H22B C221 C222 109.0 . .
C221 C222 H22C 110.3 . .
C221 C222 H22D 110.3 . .
C221 C222 C223 107.2(16) . .
H22C C222 H22D 108.5 . .
H22C C222 C223 110.3 . .
H22D C222 C223 110.3 . .
C222 C223 H22E 109.1 . .
C222 C223 H22F 109.1 . .
C222 C223 C224 112.6(18) . .
H22E C223 H22F 107.8 . .
H22E C223 C224 109.1 . .
H22F C223 C224 109.1 . .
C223 C224 H22G 109.5 . .
C223 C224 H22H 109.5 . .
C223 C224 H22I 109.5 . .
H22G C224 H22H 109.5 . .
H22G C224 H22I 109.5 . .
H22H C224 H22I 109.5 . .
N2 C231 H23A 108.8 . .
N2 C231 H23B 108.8 . .
N2 C231 C232 113.8(11) . .
H23A C231 H23B 107.7 . .
H23A C231 C232 108.8 . .
H23B C231 C232 108.8 . .
C231 C232 H23C 108.8 . .
C231 C232 H23D 108.8 . .
C231 C232 C233 113.7(17) . .
H23C C232 H23D 107.7 . .
H23C C232 C233 108.8 . .
H23D C232 C233 108.8 . .
C232 C233 H23E 109.0 . .
C232 C233 H23F 109.0 . .
C232 C233 C234 113.0(19) . .
H23E C233 H23F 107.8 . .
H23E C233 C234 109.0 . .
H23F C233 C234 109.0 . .
C233 C234 H23G 109.5 . .
C233 C234 H23H 109.5 . .
C233 C234 H23I 109.5 . .
H23G C234 H23H 109.5 . .
H23G C234 H23I 109.5 . .
H23H C234 H23I 109.5 . .

loop_
_geom_bond_atom_site_label_1
_geom_bond_atom_site_label_2
_geom_bond_distance
_geom_bond_site_symmetry_2
Mo1 O10 1.689(8) .
Mo1 O12 1.895(6) .
Mo1 O12 1.895(6) 7_565
Mo1 O13 1.932(6) .
Mo1 O13 1.932(6) 7_565
Mo1 O40 2.368(6) .
Mo2 O12 1.969(5) .
Mo2 O20 1.701(6) .
Mo2 O22 1.947(4) .
Mo2 O23 1.960(6) .
Mo2 O24 1.830(5) .
Mo2 O40 2.338(5) .
Mo3 O13 1.930(5) .
Mo3 O23 1.956(7) .
Mo3 O30 1.690(6) .
Mo3 O33 1.949(4) .
Mo3 O34 1.871(5) .
Mo3 O40 2.339(5) .
Ti1 O24 1.980(6) .
Ti1 O24 1.980(6) 7_565
Ti1 O34 1.912(6) .
Ti1 O34 1.912(6) 7_565
Ti1 O40 2.097(6) .
Ti1 O1 1.861(7) .
O22 Mo2 1.947(4) 7_565
O33 Mo3 1.949(4) 7_565
O40 Mo2 2.338(5) 7_565
O40 Mo3 2.339(5) 7_565
O1 C1 1.353(13) .
C1 C2 1.372(17) .
C1 C6 1.405(15) .
C2 H2 0.950 .
C2 C3 1.389(17) .
C3 H3 0.950 .
C3 C4 1.38(2) .
C4 C5 1.37(2) .
C4 C7 1.513(19) .
C5 H5 0.950 .
C5 C6 1.384(17) .
C6 H6 0.950 .
C7 H7A 0.980 .
C7 H7B 0.980 .
C7 H7C 0.980 .
C7 H7D 0.980 .
C7 H7E 0.980 .
C7 H7F 0.980 .
N1 C111 1.518(11) .
N1 C121 1.520(10) .
N1 C131 1.522(10) .
N1 C141 1.519(9) .
C111 H11A 0.990 .
C111 H11B 0.990 .
C111 C112 1.528(12) .
C112 H11C 0.990 .
C112 H11D 0.990 .
C112 C113 1.515(15) .
C113 H11E 0.990 .
C113 H11F 0.990 .
C113 C114 1.521(16) .
C114 H11G 0.980 .
C114 H11H 0.980 .
C114 H11I 0.980 .
C121 H12A 0.990 .
C121 H12B 0.990 .
C121 C122 1.513(11) .
C122 H12C 0.990 .
C122 H12D 0.990 .
C122 C123 1.541(13) .
C123 H12E 0.990 .
C123 H12F 0.990 .
C123 C124 1.534(15) .
C124 H12G 0.980 .
C124 H12H 0.980 .
C124 H12I 0.980 .
C131 H13A 0.990 .
C131 H13B 0.990 .
C131 C132 1.532(13) .
C132 H13C 0.990 .
C132 H13D 0.990 .
C132 C133 1.523(13) .
C133 H13E 0.990 .
C133 H13F 0.990 .
C133 C134 1.528(14) .
C134 H13G 0.980 .
C134 H13H 0.980 .
C134 H13I 0.980 .
C141 H14A 0.990 .
C141 H14B 0.990 .
C141 C142 1.516(12) .
C142 H14C 0.990 .
C142 H14D 0.990 .
C142 C143 1.526(13) .
C143 H14E 0.990 .
C143 H14F 0.990 .
C143 C144 1.486(15) .
C144 H14G 0.980 .
C144 H14H 0.980 .
C144 H14I 0.980 .
N2 C211 1.509(12) .
N2 C221 1.521(13) .
N2 C231 1.521(12) .
N2 C231 1.521(12) 7_565
C211 H21A 0.990 .
C211 H21B 0.990 .
C211 C212 1.541(15) .
C212 H21C 0.990 .
C212 H21D 0.990 .
C212 C213 1.58(2) .
C213 H21E 0.990 .
C213 H21F 0.990 .
C213 C214 1.336(19) .
C214 H21G 0.980 .
C214 H21H 0.980 .
C214 H21I 0.980 .
C221 H22A 0.990 .
C221 H22B 0.990 .
C221 C222 1.576(16) .
C222 H22C 0.990 .
C222 H22D 0.990 .
C222 C223 1.59(2) .
C223 H22E 0.990 .
C223 H22F 0.990 .
C223 C224 1.384(19) .
C224 H22G 0.980 .
C224 H22H 0.980 .
C224 H22I 0.980 .
C231 H23A 0.990 .
C231 H23B 0.990 .
C231 C232 1.539(18) .
C232 H23C 0.990 .
C232 H23D 0.990 .
C232 C233 1.60(2) .
C233 H23E 0.990 .
C233 H23F 0.990 .
C233 C234 1.337(18) .
C234 H23G 0.980 .
C234 H23H 0.980 .
C234 H23I 0.980 .
